data_1521218
loop_
_publ_author_name
'Jacobs, H.'
'Fink, U.'

_publ_section_title
;
 Ueber Natrium- und Kaliumamidometallate des Calciums, Strontiums und
 Europiums
;
_journal_name_full 'Journal of the Less-Common Metals'
_journal_page_first 273
_journal_page_last 286
_journal_volume 63
_journal_year 1979
_chemical_formula_sum 'Eu3 H16 N8 Na2'
_chemical_name_systematic 'Na2 Eu3 (N H2)8'
_space_group_IT_number 70
_symmetry_space_group_name_Hall '-F 2uv 2vw'
_symmetry_space_group_name_H-M 'F d d d :2'
_cell_angle_alpha 90
_cell_angle_beta 90
_cell_angle_gamma 90
_cell_formula_units_Z 6
_cell_length_a 23.13
_cell_length_b 10.51
_cell_length_c 7.535
_cell_volume 1831.731
_citation_journal_id_ASTM JCOMAH
_cod_data_source_file Jacobs_JCOMAH_1979_1662.cif
_cod_data_source_block H16Eu3N8Na2
_cod_original_formula_sum 'H16 Eu3 N8 Na2'
_cod_database_code 1521218

loop_
_symmetry_equiv_pos_as_xyz
x,y,z
-x+1/4,-y+1/4,z
x,-y+1/4,-z+1/4
-x+1/4,y,-z+1/4
-x,-y,-z
x-1/4,y-1/4,-z
-x,y-1/4,z-1/4
x-1/4,-y,z-1/4
x,y+1/2,z+1/2
-x+1/4,-y+3/4,z+1/2
x,-y+3/4,-z+3/4
-x+1/4,y+1/2,-z+3/4
-x,-y+1/2,-z+1/2
x-1/4,y+1/4,-z+1/2
-x,y+1/4,z+1/4
x-1/4,-y+1/2,z+1/4
x+1/2,y,z+1/2
-x+3/4,-y+1/4,z+1/2
x+1/2,-y+1/4,-z+3/4
-x+3/4,y,-z+3/4
-x+1/2,-y,-z+1/2
x+1/4,y-1/4,-z+1/2
-x+1/2,y-1/4,z+1/4
x+1/4,-y,z+1/4
x+1/2,y+1/2,z
-x+3/4,-y+3/4,z
x+1/2,-y+3/4,-z+1/4
-x+3/4,y+1/2,-z+1/4
-x+1/2,-y+1/2,-z
x+1/4,y+1/4,-z
-x+1/2,y+1/4,z-1/4
x+1/4,-y+1/2,z-1/4

loop_
_atom_site_label
_atom_site_type_symbol
_atom_site_fract_x
_atom_site_fract_y
_atom_site_fract_z
_atom_site_occupancy
_atom_site_U_iso_or_equiv
Na1 Na+1 0.125 0.125 0.625 1 0.0
Eu2 Eu+2 0.286 0.125 0.125 0.625 0.0
N2 N-3 0.293 0.377 0.121 1 0.0
Eu1 Eu+2 0.125 0.125 0.125 1 0.0
N1 N-3 0.125 0.369 0.125 1 0.0
Na2 Na+1 0.48 0.125 0.125 0.25 0.0
